data_2233845
loop_
_publ_author_name
'Takjoo, Reza'
'Ahmadi, Mehdi'
'Ng, Seik Weng'
'Tiekink, Edward R. T.'

_publ_section_title
;
 {4-Bromo-2-[(2-{(ethylsulfanyl)[(2-oxidobenzylidene-\k<i>O</i>)amino-\k<i>N</i>]methylidene}hydrazinylidene-\k<i>N</i>^1^)methyl]phenolato-\k<i>O</i>}(butan-2-ol-\k<i>O</i>)dioxidouranium(VI)
;
_journal_coeditor_code HB6627
_journal_issue 3
_journal_name_full 'Acta Crystallographica Section E'
_journal_page_first m279
_journal_page_last m280
_journal_paper_doi 10.1107/S1600536812005077
_journal_volume 68
_journal_year 2012
_chemical_formula_iupac '[U (C17 H14 Br N3 O2) O2 (C4 H10 O)]'
_chemical_formula_moiety 'C21 H24 Br N3 O5 S U'
_chemical_formula_sum 'C21 H24 Br N3 O5 S U'
_chemical_formula_weight 748.43
_chemical_name_systematic
;
{4-Bromo-2-[(2-{(ethylsulfanyl)[(2-oxidobenzylidene-\k<i>O</i>)amino-
\k<i>N</i>]methylidene}hydrazinylidene-\k<i>N</i>^1^)methyl]phenolato-
\k<i>O</i>}(butan-2-ol-\k<i>O</i>)dioxidouranium(VI)
;
_space_group_IT_number 14
_symmetry_cell_setting monoclinic
_symmetry_space_group_name_Hall '-P 2ybc'
_symmetry_space_group_name_H-M 'P 1 21/c 1'
_atom_sites_solution_hydrogens geom
_atom_sites_solution_primary direct
_atom_sites_solution_secondary difmap
_audit_creation_method SHELXL97
_cell_angle_alpha 90.00
_cell_angle_beta 98.094(3)
_cell_angle_gamma 90.00
_cell_formula_units_Z 4
_cell_length_a 11.4795(2)
_cell_length_b 14.6450(3)
_cell_length_c 14.3383(6)
_cell_measurement_reflns_used 5878
_cell_measurement_temperature 100(2)
_cell_measurement_theta_max 27.5017
_cell_measurement_theta_min 2.2637
_cell_volume 2386.50(12)
_computing_cell_refinement 'CrysAlis PRO (Agilent, 2010)'
_computing_data_collection 'CrysAlis PRO (Agilent, 2010)'
_computing_data_reduction 'CrysAlis PRO (Agilent, 2010)'
_computing_molecular_graphics
;
X-SEED (Barbour, 2001) and DIAMOND (Brandenburg, 2006)
;
_computing_publication_material 'publCIF (Westrip, 2010)'
_computing_structure_refinement 'SHELXL97 (Sheldrick, 2008)'
_computing_structure_solution 'SHELXS97 (Sheldrick, 2008)'
_diffrn_ambient_temperature 100(2)
_diffrn_detector_area_resol_mean 10.4041
_diffrn_measured_fraction_theta_full 0.998
_diffrn_measured_fraction_theta_max 0.998
_diffrn_measurement_device_type 'Agilent SuperNova Dual diffractometer with Atlas detector'
_diffrn_measurement_method \w
_diffrn_radiation_monochromator mirror
_diffrn_radiation_source 'SuperNova (Mo) X-ray Source'
_diffrn_radiation_type MoK\a
_diffrn_radiation_wavelength 0.71073
_diffrn_reflns_av_R_equivalents 0.0455
_diffrn_reflns_av_sigmaI/netI 0.0536
_diffrn_reflns_limit_h_max 14
_diffrn_reflns_limit_h_min -14
_diffrn_reflns_limit_k_max 19
_diffrn_reflns_limit_k_min -19
_diffrn_reflns_limit_l_max 18
_diffrn_reflns_limit_l_min -14
_diffrn_reflns_number 17329
_diffrn_reflns_theta_full 27.56
_diffrn_reflns_theta_max 27.56
_diffrn_reflns_theta_min 2.27
_diffrn_standards_decay_% 0
_diffrn_standards_interval_count 0
_diffrn_standards_interval_time 0
_diffrn_standards_number 0
_exptl_absorpt_coefficient_mu 8.600
_exptl_absorpt_correction_T_max 0.6730
_exptl_absorpt_correction_T_min 0.1823
_exptl_absorpt_correction_type multi-scan
_exptl_absorpt_process_details '(CrysAlis PRO; Agilent, 2010)'
_exptl_crystal_colour red
_exptl_crystal_density_diffrn 2.083
_exptl_crystal_density_method 'not measured'
_exptl_crystal_description prism
_exptl_crystal_F_000 1416
_exptl_crystal_size_max 0.30
_exptl_crystal_size_mid 0.10
_exptl_crystal_size_min 0.05
_refine_diff_density_max 1.581
_refine_diff_density_min -0.969
_refine_ls_extinction_method none
_refine_ls_goodness_of_fit_ref 1.184
_refine_ls_hydrogen_treatment constr
_refine_ls_matrix_type full
_refine_ls_number_parameters 326
_refine_ls_number_reflns 5495
_refine_ls_number_restraints 44
_refine_ls_restrained_S_all 1.187
_refine_ls_R_factor_all 0.0710
_refine_ls_R_factor_gt 0.0517
_refine_ls_shift/su_max 0.001
_refine_ls_shift/su_mean 0.001
_refine_ls_structure_factor_coef Fsqd
_refine_ls_weighting_details 'calc w = 1/[\s^2^(Fo^2^)+(0.0173P)^2^+17.3449P] where P=(Fo^2^+2Fc^2^)/3'
_refine_ls_weighting_scheme calc
_refine_ls_wR_factor_gt 0.0965
_refine_ls_wR_factor_ref 0.1023
_reflns_number_gt 4365
_reflns_number_total 5495
_reflns_threshold_expression I>2\s(I)
_cod_data_source_file hb6627.cif
_cod_data_source_block I
_cod_original_sg_symbol_H-M 'P 21/c'
_cod_database_code 2233845
_cod_database_fobs_code 2233845

loop_
_symmetry_equiv_pos_as_xyz
'x, y, z'
'-x, y+1/2, -z+1/2'
'-x, -y, -z'
'x, -y-1/2, z-1/2'

loop_
_atom_site_type_symbol
_atom_site_label
_atom_site_fract_x
_atom_site_fract_y
_atom_site_fract_z
_atom_site_U_iso_or_equiv
_atom_site_adp_type
_atom_site_calc_flag
_atom_site_refinement_flags
_atom_site_occupancy
_atom_site_symmetry_multiplicity
_atom_site_disorder_assembly
_atom_site_disorder_group
U U 0.71638(2) 0.51761(2) 0.61360(2) 0.03255(10) Uani d . 1 1 . .
Br Br1 0.89529(14) 0.43057(14) 0.11495(12) 0.0647(6) Uani d P 0.627(2) 1 A 1
Br Br1' 0.6959(2) 0.67063(17) 1.12727(18) 0.0459(8) Uani d P 0.373(2) 1 A 2
S S1 1.0253(4) 0.7635(3) 0.7352(4) 0.0648(13) Uani d PD 0.627(2) 1 A 1
S S1' 1.0601(4) 0.7180(3) 0.5330(4) 0.0285(12) Uani d PD 0.373(2) 1 A 2
O O1 0.6612(4) 0.5191(4) 0.4533(4) 0.0417(14) Uani d . 1 1 A .
O O2 0.7143(5) 0.4871(4) 0.7659(4) 0.0395(14) Uani d . 1 1 A .
O O3 0.8190(4) 0.4273(3) 0.6093(4) 0.0366(14) Uani d . 1 1 A .
O O4 0.6138(4) 0.6079(4) 0.6175(4) 0.0364(14) Uani d . 1 1 A .
O O5 0.5534(5) 0.4123(4) 0.5981(5) 0.0418(15) Uani d PD 0.627(2) 1 A 1
H H5O 0.4914 0.4432 0.5965 0.063 Uiso calc PR 0.627(2) 1 A 1
O O5' 0.5534(5) 0.4123(4) 0.5981(5) 0.0418(15) Uani d P 0.373 1 A 2
H H5O' 0.4859 0.4304 0.5753 0.063 Uiso calc PR 0.627(2) 1 A 2
N N1 0.8701(5) 0.6029(4) 0.5323(5) 0.0343(16) Uani d . 1 1 A .
N N2 0.9460(6) 0.6668(5) 0.5850(5) 0.0363(18) Uani d P 0.627(2) 1 A 1
C C8' 0.9460(6) 0.6668(5) 0.5850(5) 0.0363(18) Uani d PD 0.373 1 A 2
N N3 0.8540(5) 0.6299(4) 0.7120(5) 0.0313(15) Uani d . 1 1 A .
C C1 0.7170(7) 0.4970(5) 0.3816(6) 0.035(2) Uani d . 1 1 . .
C C2 0.6604(7) 0.4462(6) 0.3064(7) 0.044(2) Uani d . 1 1 A .
H H2 0.5829 0.4243 0.3084 0.052 Uiso calc R 1 1 . .
C C3 0.7155(8) 0.4273(6) 0.2288(7) 0.045(2) Uani d . 1 1 . .
H H3 0.6757 0.3928 0.1779 0.054 Uiso calc R 1 1 A .
C C4 0.8294(8) 0.4590(7) 0.2250(7) 0.053(3) Uani d . 1 1 A .
H H4 0.8670 0.4466 0.1714 0.063 Uiso calc PR 0.373(2) 1 A 2
C C5 0.8863(7) 0.5075(6) 0.2985(6) 0.042(2) Uani d . 1 1 . .
H H5 0.9641 0.5281 0.2955 0.050 Uiso calc R 1 1 A .
C C6 0.8338(6) 0.5282(5) 0.3788(6) 0.0344(18) Uani d . 1 1 A .
C C7 0.8987(7) 0.5843(5) 0.4495(6) 0.0344(19) Uani d . 1 1 . .
H H7 0.9695 0.6106 0.4347 0.041 Uiso calc R 1 1 A .
C C8 0.9367(6) 0.6810(5) 0.6703(6) 0.0336(18) Uani d PD 0.627(2) 1 A 1
N N2' 0.9367(6) 0.6810(5) 0.6703(6) 0.0336(18) Uani d P 0.373 1 A 2
C C9 1.0718(19) 0.8414(15) 0.6368(19) 0.080(6) Uani d PDU 0.627(2) 1 A 1
H H9A 1.0115 0.8464 0.5804 0.097 Uiso calc PR 0.627(2) 1 A 1
H H9B 1.1000 0.9025 0.6594 0.097 Uiso calc PR 0.627(2) 1 A 1
C C10 1.160(2) 0.7813(18) 0.626(2) 0.114(9) Uani d PDU 0.627(2) 1 A 1
H H10A 1.2025 0.8020 0.5755 0.171 Uiso calc PR 0.627(2) 1 A 1
H H10B 1.1268 0.7207 0.6111 0.171 Uiso calc PR 0.627(2) 1 A 1
H H10C 1.2151 0.7780 0.6854 0.171 Uiso calc PR 0.627(2) 1 A 1
C C9' 1.116(3) 0.800(2) 0.636(3) 0.080(6) Uani d PD 0.373 1 A 2
H H9'A 1.0956 0.7773 0.6966 0.097 Uiso calc PR 0.373(2) 1 A 2
H H9'B 1.2028 0.8082 0.6420 0.097 Uiso calc PR 0.373(2) 1 A 2
C C10' 1.059(4) 0.881(3) 0.610(4) 0.114(9) Uani d PD 0.373 1 A 2
H H10D 1.0978 0.9311 0.6466 0.171 Uiso calc PR 0.373(2) 1 A 2
H H10E 0.9769 0.8762 0.6223 0.171 Uiso calc PR 0.373(2) 1 A 2
H H10F 1.0598 0.8915 0.5428 0.171 Uiso calc PR 0.373(2) 1 A 2
C C11 0.8440(7) 0.6554(6) 0.7987(6) 0.038(2) Uani d . 1 1 . .
H H11 0.8901 0.7066 0.8219 0.046 Uiso calc R 1 1 A .
C C12 0.7717(7) 0.6153(6) 0.8632(6) 0.039(2) Uani d . 1 1 A .
C C13 0.7703(8) 0.6596(7) 0.9479(7) 0.051(2) Uani d . 1 1 . .
H H13 0.8141 0.7144 0.9605 0.061 Uiso calc R 1 1 A .
C C14 0.7061(8) 0.6254(8) 1.0150(7) 0.053(3) Uani d . 1 1 A .
H H14 0.7045 0.6568 1.0728 0.064 Uiso calc PR 0.373(2) 1 A 1
C C15 0.6442(8) 0.5449(8) 0.9963(7) 0.058(3) Uani d . 1 1 . .
H H15 0.6004 0.5208 1.0421 0.069 Uiso calc R 1 1 A .
C C16 0.6451(7) 0.4991(7) 0.9129(7) 0.047(2) Uani d . 1 1 A .
H H16 0.6016 0.4441 0.9015 0.056 Uiso calc R 1 1 . .
C C17 0.7098(6) 0.5329(5) 0.8440(6) 0.0345(19) Uani d . 1 1 . .
C C18 0.6029(13) 0.2716(10) 0.5306(11) 0.057(4) Uani d PD 0.627(2) 1 A 1
H H18A 0.6122 0.3110 0.4769 0.085 Uiso calc PR 0.627(2) 1 A 1
H H18B 0.5703 0.2126 0.5075 0.085 Uiso calc PR 0.627(2) 1 A 1
H H18C 0.6797 0.2621 0.5687 0.085 Uiso calc PR 0.627(2) 1 A 1
C C19 0.5196(13) 0.3168(7) 0.5904(9) 0.056(4) Uani d PDU 0.627(2) 1 A 1
H H19 0.4394 0.3146 0.5528 0.067 Uiso calc PR 0.627(2) 1 A 1
C C20 0.512(2) 0.2656(13) 0.6807(13) 0.100(7) Uani d PDU 0.627(2) 1 A 1
H H20A 0.5924 0.2567 0.7149 0.120 Uiso calc PR 0.627(2) 1 A 1
H H20B 0.4775 0.2045 0.6654 0.120 Uiso calc PR 0.627(2) 1 A 1
C C21 0.4374(14) 0.3160(11) 0.7449(10) 0.062(4) Uani d PDU 0.627(2) 1 A 1
H H21A 0.4268 0.2770 0.7986 0.093 Uiso calc PR 0.627(2) 1 A 1
H H21B 0.3604 0.3306 0.7093 0.093 Uiso calc PR 0.627(2) 1 A 1
H H21C 0.4772 0.3725 0.7677 0.093 Uiso calc PR 0.627(2) 1 A 1
C C18' 0.484(2) 0.2953(18) 0.6972(18) 0.057(4) Uani d PD 0.373 1 A 2
H H18D 0.4965 0.3373 0.7510 0.085 Uiso calc PR 0.373(2) 1 A 2
H H18E 0.4957 0.2324 0.7196 0.085 Uiso calc PR 0.373(2) 1 A 2
H H18F 0.4028 0.3023 0.6652 0.085 Uiso calc PR 0.373(2) 1 A 2
C C19' 0.5709(19) 0.3176(9) 0.6280(14) 0.056(4) Uani d PD 0.373 1 A 2
H H19' 0.6532 0.3094 0.6604 0.067 Uiso calc PR 0.373(2) 1 A 2
C C20' 0.548(3) 0.252(2) 0.544(2) 0.100(7) Uani d PD 0.373 1 A 2
H H20C 0.5547 0.1880 0.5668 0.120 Uiso calc PR 0.373(2) 1 A 2
H H20D 0.4678 0.2613 0.5104 0.120 Uiso calc PR 0.373(2) 1 A 2
C C21' 0.638(2) 0.269(2) 0.4770(17) 0.062(4) Uani d PD 0.373 1 A 2
H H21D 0.6245 0.2264 0.4239 0.093 Uiso calc PR 0.373(2) 1 A 2
H H21E 0.7179 0.2598 0.5107 0.093 Uiso calc PR 0.373(2) 1 A 2
H H21F 0.6304 0.3318 0.4534 0.093 Uiso calc PR 0.373(2) 1 A 2

loop_
_atom_site_aniso_label
_atom_site_aniso_U_11
_atom_site_aniso_U_22
_atom_site_aniso_U_33
_atom_site_aniso_U_12
_atom_site_aniso_U_13
_atom_site_aniso_U_23
U 0.01734(14) 0.03167(16) 0.0468(2) -0.00210(12) -0.00192(11) -0.00001(15)
Br1 0.0434(9) 0.1021(14) 0.0438(10) 0.0328(9) -0.0099(7) -0.0256(9)
Br1' 0.0460(15) 0.0473(15) 0.0454(16) -0.0007(11) 0.0102(11) -0.0049(11)
S1 0.049(2) 0.067(3) 0.082(4) -0.024(2) 0.020(2) -0.025(2)
S1' 0.022(2) 0.035(3) 0.031(3) -0.016(2) 0.012(2) -0.010(2)
O1 0.022(3) 0.052(4) 0.048(4) -0.005(3) -0.003(3) -0.005(3)
O2 0.029(3) 0.043(3) 0.046(4) -0.005(3) 0.002(3) 0.003(3)
O3 0.022(3) 0.030(3) 0.058(4) 0.004(2) 0.006(3) -0.003(3)
O4 0.017(2) 0.033(3) 0.059(4) 0.001(2) 0.002(2) 0.004(3)
O5 0.026(3) 0.030(3) 0.068(5) -0.006(2) 0.001(3) 0.005(3)
O5' 0.026(3) 0.030(3) 0.068(5) -0.006(2) 0.001(3) 0.005(3)
N1 0.022(3) 0.032(4) 0.045(5) -0.007(3) -0.005(3) 0.000(3)
N2 0.025(4) 0.036(4) 0.047(5) -0.007(3) 0.005(3) -0.010(3)
C8' 0.025(4) 0.036(4) 0.047(5) -0.007(3) 0.005(3) -0.010(3)
N3 0.019(3) 0.035(4) 0.038(4) -0.004(3) -0.003(3) -0.003(3)
C1 0.024(4) 0.029(5) 0.049(5) -0.002(3) -0.007(4) 0.005(4)
C2 0.031(4) 0.043(5) 0.054(6) -0.002(4) -0.006(4) 0.001(4)
C3 0.043(5) 0.043(5) 0.044(6) -0.001(4) -0.008(4) -0.001(4)
C4 0.050(6) 0.067(7) 0.038(6) 0.013(5) -0.007(4) -0.015(5)
C5 0.029(4) 0.048(5) 0.046(5) 0.006(4) -0.003(4) 0.005(4)
C6 0.022(4) 0.037(5) 0.041(5) -0.001(3) -0.003(3) -0.001(4)
C7 0.021(4) 0.042(5) 0.038(5) -0.002(3) -0.002(3) 0.002(4)
C8 0.025(4) 0.029(4) 0.046(5) -0.010(3) 0.002(3) -0.010(3)
N2' 0.025(4) 0.029(4) 0.046(5) -0.010(3) 0.002(3) -0.010(3)
C9 0.061(9) 0.090(10) 0.091(9) -0.046(8) 0.010(7) 0.001(8)
C10 0.116(12) 0.091(11) 0.128(12) -0.017(9) -0.011(9) 0.009(8)
C9' 0.061(9) 0.090(10) 0.091(9) -0.046(8) 0.010(7) 0.001(8)
C10' 0.116(12) 0.091(11) 0.128(12) -0.017(9) -0.011(9) 0.009(8)
C11 0.023(4) 0.047(5) 0.043(6) -0.005(4) 0.001(4) -0.006(4)
C12 0.023(4) 0.044(5) 0.046(6) -0.001(4) -0.005(4) -0.004(4)
C13 0.031(5) 0.070(7) 0.051(7) -0.005(4) 0.003(4) -0.008(5)
C14 0.038(5) 0.092(8) 0.032(6) -0.001(5) 0.010(4) -0.001(5)
C15 0.028(5) 0.103(9) 0.041(6) -0.007(5) 0.004(4) 0.019(6)
C16 0.028(4) 0.066(7) 0.044(6) -0.001(4) -0.002(4) 0.011(5)
C17 0.020(4) 0.040(5) 0.043(5) 0.005(3) 0.000(3) 0.006(4)
C18 0.046(9) 0.033(7) 0.089(13) -0.008(6) 0.005(8) 0.027(8)
C19 0.061(8) 0.047(6) 0.057(8) -0.005(6) 0.000(6) 0.003(6)
C20 0.102(11) 0.091(10) 0.108(11) 0.013(8) 0.016(8) 0.005(8)
C21 0.061(7) 0.062(7) 0.063(8) -0.009(6) 0.009(6) 0.012(6)
C18' 0.046(9) 0.033(7) 0.089(13) -0.008(6) 0.005(8) 0.027(8)
C19' 0.061(8) 0.047(6) 0.057(8) -0.005(6) 0.000(6) 0.003(6)
C20' 0.102(11) 0.091(10) 0.108(11) 0.013(8) 0.016(8) 0.005(8)
C21' 0.061(7) 0.062(7) 0.063(8) -0.009(6) 0.009(6) 0.012(6)

loop_
_atom_type_symbol
_atom_type_description
_atom_type_scat_dispersion_real
_atom_type_scat_dispersion_imag
_atom_type_scat_source
C C 0.0033 0.0016 'International Tables Vol C Tables 4.2.6.8 and 6.1.1.4'
H H 0.0000 0.0000 'International Tables Vol C Tables 4.2.6.8 and 6.1.1.4'
N N 0.0061 0.0033 'International Tables Vol C Tables 4.2.6.8 and 6.1.1.4'
O O 0.0106 0.0060 'International Tables Vol C Tables 4.2.6.8 and 6.1.1.4'
S S 0.1246 0.1234 'International Tables Vol C Tables 4.2.6.8 and 6.1.1.4'
Br Br -0.2901 2.4595 'International Tables Vol C Tables 4.2.6.8 and 6.1.1.4'
U U -9.6767 9.6646 'International Tables Vol C Tables 4.2.6.8 and 6.1.1.4'

loop_
_geom_angle_atom_site_label_1
_geom_angle_atom_site_label_2
_geom_angle_atom_site_label_3
_geom_angle
O3 U O4 179.8(3)
O3 U O2 89.0(2)
O4 U O2 91.1(2)
O3 U O1 93.6(2)
O4 U O1 86.2(2)
O2 U O1 160.29(19)
O3 U O5 91.8(2)
O4 U O5 88.3(2)
O2 U O5 81.2(2)
O1 U O5 79.2(2)
O3 U N3 97.8(2)
O4 U N3 82.2(2)
O2 U N3 71.4(2)
O1 U N3 127.4(2)
O5 U N3 150.7(2)
O3 U N1 81.1(2)
O4 U N1 98.8(2)
O2 U N1 130.0(2)
O1 U N1 69.6(2)
O5 U N1 147.4(2)
N3 U N1 61.9(2)
C8 S1 C9 102.5(8)
C1 O1 U 132.8(5)
C17 O2 U 137.6(5)
C19 O5 U 145.0(7)
C19 O5 H5O 107.5
U O5 H5O 107.5
C7 N1 N2 114.0(6)
C7 N1 U 126.0(5)
N2 N1 U 119.2(5)
C8 N2 N1 119.7(6)
C11 N3 C8 113.8(6)
C11 N3 U 124.9(5)
C8 N3 U 120.5(5)
O1 C1 C2 120.5(7)
O1 C1 C6 120.2(7)
C2 C1 C6 119.2(8)
C3 C2 C1 120.9(8)
C3 C2 H2 119.6
C1 C2 H2 119.6
C2 C3 C4 120.1(8)
C2 C3 H3 119.9
C4 C3 H3 119.9
C5 C4 C3 119.6(9)
C5 C4 Br1 123.9(8)
C3 C4 Br1 116.5(7)
C5 C4 H4 120.2
C3 C4 H4 120.2
C4 C5 C6 122.3(8)
C4 C5 H5 118.9
C6 C5 H5 118.9
C5 C6 C1 117.9(8)
C5 C6 C7 117.6(7)
C1 C6 C7 124.3(8)
N1 C7 C6 126.3(7)
N1 C7 H7 116.8
C6 C7 H7 116.8
N2 C8 N3 118.7(6)
N2 C8 S1 120.3(6)
N3 C8 S1 121.0(6)
C10 C9 S1 89.2(18)
C10 C9 H9A 113.8
S1 C9 H9A 113.8
C10 C9 H9B 113.8
S1 C9 H9B 113.8
H9A C9 H9B 111.0
C9 C10 H10A 109.5
C9 C10 H10B 109.5
H10A C10 H10B 109.5
C9 C10 H10C 109.5
H10A C10 H10C 109.5
H10B C10 H10C 109.5
C10' C9' S1' 103(3)
C10' C9' H9'A 111.1
S1' C9' H9'A 111.1
C10' C9' H9'B 111.1
S1' C9' H9'B 111.1
H9'A C9' H9'B 109.1
C9' C10' H10D 109.5
C9' C10' H10E 109.5
H10D C10' H10E 109.5
C9' C10' H10F 109.5
H10D C10' H10F 109.5
H10E C10' H10F 109.5
N3 C11 C12 128.3(8)
N3 C11 H11 115.8
C12 C11 H11 115.8
C13 C12 C17 120.5(9)
C13 C12 C11 116.7(8)
C17 C12 C11 122.7(8)
C12 C13 C14 121.0(10)
C12 C13 H13 119.5
C14 C13 H13 119.5
C15 C14 C13 118.9(10)
C15 C14 Br1' 113.5(8)
C13 C14 Br1' 127.6(9)
C15 C14 H14 120.6
C13 C14 H14 120.6
C16 C15 C14 121.2(9)
C16 C15 H15 119.4
C14 C15 H15 119.4
C15 C16 C17 120.7(9)
C15 C16 H16 119.7
C17 C16 H16 119.7
O2 C17 C16 120.5(8)
O2 C17 C12 121.7(8)
C16 C17 C12 117.8(9)
C19 C18 H18A 109.5
C19 C18 H18B 109.5
H18A C18 H18B 109.5
C19 C18 H18C 109.5
H18A C18 H18C 109.5
H18B C18 H18C 109.5
O5 C19 C20 117.4(13)
O5 C19 C18 106.2(10)
C20 C19 C18 112.6(8)
O5 C19 H19 106.7
C20 C19 H19 106.7
C18 C19 H19 106.7
C19 C20 C21 112.4(9)
C19 C20 H20A 109.1
C21 C20 H20A 109.1
C19 C20 H20B 109.1
C21 C20 H20B 109.1
H20A C20 H20B 107.9
C20 C21 H21A 109.5
C20 C21 H21B 109.5
H21A C21 H21B 109.5
C20 C21 H21C 109.5
H21A C21 H21C 109.5
H21B C21 H21C 109.5
C19' C18' H18D 109.5
C19' C18' H18E 109.5
H18D C18' H18E 109.5
C19' C18' H18F 109.5
H18D C18' H18F 109.5
H18E C18' H18F 109.5
C20' C19' C18' 108.6(9)
C20' C19' H19' 109.5
C18' C19' H19' 109.5
C21' C20' C19' 109.6(10)
C21' C20' H20C 109.7
C19' C20' H20C 109.7
C21' C20' H20D 109.7
C19' C20' H20D 109.7
H20C C20' H20D 108.2
C20' C21' H21D 109.5
C20' C21' H21E 109.5
H21D C21' H21E 109.5
C20' C21' H21F 109.5
H21D C21' H21F 109.5
H21E C21' H21F 109.5

loop_
_geom_bond_atom_site_label_1
_geom_bond_atom_site_label_2
_geom_bond_distance
_geom_bond_publ_flag
U O1 2.297(6) y
U O2 2.232(6) y
U O3 1.777(5) y
U O4 1.777(5) y
U O5 2.411(5) y
U N1 2.572(7) y
U N3 2.563(6) y
Br1 C4 1.889(10) ?
Br1' C14 1.760(10) ?
S1 C8 1.759(7) ?
S1 C9 1.95(2) ?
S1' C9' 1.94(2) ?
O1 C1 1.324(10) ?
O2 C17 1.313(10) ?
O5 C19 1.452(12) ?
O5 H5O 0.8400 ?
N1 C7 1.304(10) ?
N1 N2 1.421(9) ?
N2 C8 1.261(10) ?
N3 C11 1.317(10) ?
N3 C8 1.406(9) ?
C1 C2 1.394(12) ?
C1 C6 1.423(10) ?
C2 C3 1.383(13) ?
C2 H2 0.9500 ?
C3 C4 1.396(13) ?
C3 H3 0.9500 ?
C4 C5 1.359(12) ?
C4 H4 0.9500 ?
C5 C6 1.406(12) ?
C5 H5 0.9500 ?
C6 C7 1.430(11) ?
C7 H7 0.9500 ?
C9 C10 1.37(3) ?
C9 H9A 0.9900 ?
C9 H9B 0.9900 ?
C10 H10A 0.9800 ?
C10 H10B 0.9800 ?
C10 H10C 0.9800 ?
C9' C10' 1.38(3) ?
C9' H9'A 0.9900 ?
C9' H9'B 0.9900 ?
C10' H10D 0.9800 ?
C10' H10E 0.9800 ?
C10' H10F 0.9800 ?
C11 C12 1.451(12) ?
C11 H11 0.9500 ?
C12 C13 1.380(13) ?
C12 C17 1.408(11) ?
C13 C14 1.384(13) ?
C13 H13 0.9500 ?
C14 C15 1.383(14) ?
C14 H14 0.9500 ?
C15 C16 1.373(14) ?
C15 H15 0.9500 ?
C16 C17 1.406(12) ?
C16 H16 0.9500 ?
C18 C19 1.522(9) ?
C18 H18A 0.9800 ?
C18 H18B 0.9800 ?
C18 H18C 0.9800 ?
C19 C20 1.510(9) ?
C19 H19 1.0000 ?
C20 C21 1.532(9) ?
C20 H20A 0.9900 ?
C20 H20B 0.9900 ?
C21 H21A 0.9800 ?
C21 H21B 0.9800 ?
C21 H21C 0.9800 ?
C18' C19' 1.542(10) ?
C18' H18D 0.9800 ?
C18' H18E 0.9800 ?
C18' H18F 0.9800 ?
C19' C20' 1.535(10) ?
C19' H19' 1.0000 ?
C20' C21' 1.528(10) ?
C20' H20C 0.9900 ?
C20' H20D 0.9900 ?
C21' H21D 0.9800 ?
C21' H21E 0.9800 ?
C21' H21F 0.9800 ?

loop_
_geom_hbond_atom_site_label_D
_geom_hbond_atom_site_label_H
_geom_hbond_atom_site_label_A
_geom_hbond_site_symmetry_A
_geom_hbond_distance_DH
_geom_hbond_distance_HA
_geom_hbond_distance_DA
_geom_hbond_angle_DHA
O5 H5O O1 3_666 0.84 1.88 2.667(8) 155

loop_
_geom_torsion_atom_site_label_1
_geom_torsion_atom_site_label_2
_geom_torsion_atom_site_label_3
_geom_torsion_atom_site_label_4
_geom_torsion
O3 U O1 C1 -28.2(7)
O4 U O1 C1 151.8(7)
O2 U O1 C1 -125.4(7)
O5 U O1 C1 -119.3(7)
N3 U O1 C1 74.5(7)
N1 U O1 C1 50.9(6)
O3 U O2 C17 141.6(7)
O4 U O2 C17 -38.4(7)
O1 U O2 C17 -120.3(8)
O5 U O2 C17 -126.4(7)
N3 U O2 C17 43.0(7)
N1 U O2 C17 64.1(8)
O3 U O5 C19 2.1(11)
O4 U O5 C19 -178.1(11)
O2 U O5 C19 -86.7(11)
O1 U O5 C19 95.4(11)
N3 U O5 C19 -107.4(11)
N1 U O5 C19 78.2(12)
O3 U N1 C7 64.1(6)
O4 U N1 C7 -115.8(6)
O2 U N1 C7 145.3(6)
O1 U N1 C7 -33.1(6)
O5 U N1 C7 -15.1(8)
N3 U N1 C7 168.0(7)
O3 U N1 N2 -105.0(5)
O4 U N1 N2 75.1(5)
O2 U N1 N2 -23.8(6)
O1 U N1 N2 157.8(6)
O5 U N1 N2 175.8(4)
N3 U N1 N2 -1.1(5)
C7 N1 N2 C8 -170.7(7)
U N1 N2 C8 -0.3(9)
O3 U N3 C11 -112.5(7)
O4 U N3 C11 67.6(7)
O2 U N3 C11 -26.2(6)
O1 U N3 C11 146.8(6)
O5 U N3 C11 -4.6(9)
N1 U N3 C11 172.0(7)
O3 U N3 C8 77.9(6)
O4 U N3 C8 -102.0(5)
O2 U N3 C8 164.2(6)
O1 U N3 C8 -22.8(6)
O5 U N3 C8 -174.2(5)
N1 U N3 C8 2.4(5)
U O1 C1 C2 136.4(7)
U O1 C1 C6 -46.3(10)
O1 C1 C2 C3 176.2(8)
C6 C1 C2 C3 -1.1(12)
C1 C2 C3 C4 0.2(13)
C2 C3 C4 C5 0.7(14)
C2 C3 C4 Br1 -179.2(7)
C3 C4 C5 C6 -0.7(14)
Br1 C4 C5 C6 179.2(7)
C4 C5 C6 C1 -0.3(13)
C4 C5 C6 C7 -176.3(8)
O1 C1 C6 C5 -176.2(7)
C2 C1 C6 C5 1.1(11)
O1 C1 C6 C7 -0.4(12)
C2 C1 C6 C7 176.9(8)
N2 N1 C7 C6 -175.0(7)
U N1 C7 C6 15.4(11)
C5 C6 C7 N1 -172.5(8)
C1 C6 C7 N1 11.7(13)
N1 N2 C8 N3 2.6(11)
N1 N2 C8 S1 -177.1(6)
C11 N3 C8 N2 -174.4(7)
U N3 C8 N2 -3.8(9)
C11 N3 C8 S1 5.3(9)
U N3 C8 S1 175.9(4)
C9 S1 C8 N2 21.2(11)
C9 S1 C8 N3 -158.5(9)
C8 S1 C9 C10 -83.3(15)
C8 N3 C11 C12 -177.0(8)
U N3 C11 C12 12.8(12)
N3 C11 C12 C13 -175.1(8)
N3 C11 C12 C17 8.0(13)
C17 C12 C13 C14 -1.6(13)
C11 C12 C13 C14 -178.5(8)
C12 C13 C14 C15 1.0(14)
C12 C13 C14 Br1' 178.6(7)
C13 C14 C15 C16 -0.4(15)
Br1' C14 C15 C16 -178.3(7)
C14 C15 C16 C17 0.3(14)
U O2 C17 C16 142.7(6)
U O2 C17 C12 -39.3(11)
C15 C16 C17 O2 177.2(8)
C15 C16 C17 C12 -0.9(12)
C13 C12 C17 O2 -176.6(8)
C11 C12 C17 O2 0.1(12)
C13 C12 C17 C16 1.5(12)
C11 C12 C17 C16 178.2(7)
U O5 C19 C20 89.9(15)
U O5 C19 C18 -37.1(16)
O5 C19 C20 C21 51(2)
C18 C19 C20 C21 174.6(17)
C18' C19' C20' C21' -177(3)
